data_9002435
loop_
_publ_author_name
'Kunz, M.'
'Arlt, T.'
'Stolz, J.'

_publ_section_title
;
 In situ powder diffraction study of titanite (CaTiOSiO4) at high pressure
 and high temperature
 Sample #001 at P = 0.21 GPa, T = 300 K
;
_journal_name_full 'American Mineralogist'
_journal_page_first 1465
_journal_page_last 1473
_journal_volume 85
_journal_year 2000
_chemical_formula_sum 'Ca O5 Si Ti'
_chemical_name_mineral Titanite
_space_group_IT_number 14
_symmetry_space_group_name_Hall '-P 2yab'
_symmetry_space_group_name_H-M 'P 1 21/a 1'
_cell_angle_alpha 90
_cell_angle_beta 113.786
_cell_angle_gamma 90
_cell_length_a 7.0572
_cell_length_b 8.7108
_cell_length_c 6.5534
_cell_formula_units_Z 4
_cell_volume 368.643
_database_code_amcsd 0002524
_diffrn_ambient_pressure 2.1e+05
_diffrn_ambient_temperature 300
_exptl_crystal_density_diffrn 3.532
_cod_original_formula_sum 'Ca Ti Si O5'
_cod_database_code 9002435

loop_
_space_group_symop_operation_xyz
x,y,z
1/2+x,1/2-y,z
1/2-x,1/2+y,-z
-x,-y,-z

loop_
_atom_site_label
_atom_site_fract_x
_atom_site_fract_y
_atom_site_fract_z
Ca 0.23900 0.91300 0.75000
Ti 0.52700 0.75300 0.24600
Si 0.75900 0.93400 0.77400
O1 0.76600 0.81000 0.27000
O2 0.89700 0.80000 0.92800
O3 0.35300 0.94500 0.12500
O4 0.89500 0.33800 0.43600
O5 0.37800 0.46800 0.64600

loop_
_cod_related_entry_id
_cod_related_entry_database
_cod_related_entry_code
1 AMCSD 0002524
